data_7704174
loop_
_publ_author_name
'Kulyabin, Pavel S.'
'Uborsky, Dmitry V.'
'Voskoboynikov, Alexander Z.'
'Canich, Jo Ann M.'
'Hagadorn, John R.'

_publ_section_title
;
 Pyridylamido hafnium complexes with a silylene bridge: synthesis and
 olefin polymerization.
;
_journal_issue 20
_journal_name_full 'Dalton transactions (Cambridge, England : 2003)'
_journal_page_first 6693
_journal_page_last 6702
_journal_paper_doi 10.1039/d0dt01031f
_journal_volume 49
_journal_year 2020
_chemical_formula_moiety 'C41 H44 Hf N2 Si'
_chemical_formula_sum 'C41 H44 Hf N2 Si'
_chemical_formula_weight 771.36
_chemical_properties_physical Air-sensitive,Moisture-sensitive
_space_group_crystal_system triclinic
_space_group_IT_number 2
_space_group_name_Hall '-P 1'
_space_group_name_H-M_alt 'P -1'
_atom_sites_solution_hydrogens geom
_atom_sites_solution_primary direct
_atom_sites_solution_secondary difmap
_audit_creation_date 2018-07-11
_audit_creation_method
;
Olex2 1.2
(compiled 2018.05.29 svn.r3508 for OlexSys, GUI svn.r5506)
;
_audit_update_record
;
2020-02-28 deposited with the CCDC.	2020-04-23 downloaded from the CCDC.
;
_cell_angle_alpha 98.919(4)
_cell_angle_beta 95.327(4)
_cell_angle_gamma 106.367(4)
_cell_formula_units_Z 2
_cell_length_a 10.6765(9)
_cell_length_b 11.0521(10)
_cell_length_c 15.8719(14)
_cell_measurement_reflns_used 9482
_cell_measurement_temperature 120
_cell_measurement_theta_max 29.43
_cell_measurement_theta_min 2.24
_cell_volume 1756.7(3)
_computing_cell_refinement 'SAINT v8.34A (Bruker, 2013)'
_computing_data_reduction 'SAINT v8.34A (Bruker, 2013)'
_computing_molecular_graphics 'Olex2 (Dolomanov et al., 2009)'
_computing_publication_material 'Olex2 (Dolomanov et al., 2009)'
_computing_structure_refinement 'XL (Sheldrick, 2008)'
_computing_structure_solution 'ShelXS (Sheldrick, 2008)'
_diffrn_ambient_temperature 120
_diffrn_measured_fraction_theta_full 0.999
_diffrn_measured_fraction_theta_max 0.999
_diffrn_measurement_device_type 'Bruker APEX-II CCD'
_diffrn_measurement_method '\f and \w scans'
_diffrn_radiation_monochromator graphite
_diffrn_radiation_type MoK\a
_diffrn_radiation_wavelength 0.71073
_diffrn_reflns_av_R_equivalents 0.0307
_diffrn_reflns_av_unetI/netI 0.0319
_diffrn_reflns_Laue_measured_fraction_full 0.999
_diffrn_reflns_Laue_measured_fraction_max 0.999
_diffrn_reflns_limit_h_max 13
_diffrn_reflns_limit_h_min -13
_diffrn_reflns_limit_k_max 14
_diffrn_reflns_limit_k_min -14
_diffrn_reflns_limit_l_max 20
_diffrn_reflns_limit_l_min -20
_diffrn_reflns_number 24355
_diffrn_reflns_point_group_measured_fraction_full 0.999
_diffrn_reflns_point_group_measured_fraction_max 0.999
_diffrn_reflns_theta_full 25.242
_diffrn_reflns_theta_max 26.998
_diffrn_reflns_theta_min 1.956
_diffrn_source 'sealed tube'
_diffrn_standards_number 0
_exptl_absorpt_coefficient_mu 3.034
_exptl_absorpt_correction_T_max 0.7459
_exptl_absorpt_correction_T_min 0.5999
_exptl_absorpt_correction_type multi-scan
_exptl_absorpt_process_details
'SADABS-2008/1 (Bruker,2008) was used for absorption correction. wR2(int) was 0.0691 before and 0.0424 after correction. The Ratio of minimum to maximum transmission is 0.7945. The \l/2 correction factor is 0.0015.'
_exptl_crystal_colour yellow
_exptl_crystal_colour_primary yellow
_exptl_crystal_density_diffrn 1.458
_exptl_crystal_description prism
_exptl_crystal_F_000 780
_exptl_crystal_recrystallization_method 'Re-crystallisation from solvent: toluene/hexane'
_exptl_crystal_size_max 0.2
_exptl_crystal_size_mid 0.17
_exptl_crystal_size_min 0.15
_refine_diff_density_max 2.224
_refine_diff_density_min -0.626
_refine_diff_density_rms 0.094
_refine_ls_extinction_method none
_refine_ls_goodness_of_fit_ref 1.048
_refine_ls_hydrogen_treatment constr
_refine_ls_matrix_type full
_refine_ls_number_parameters 410
_refine_ls_number_reflns 7673
_refine_ls_number_restraints 0
_refine_ls_restrained_S_all 1.048
_refine_ls_R_factor_all 0.0281
_refine_ls_R_factor_gt 0.0236
_refine_ls_shift/su_max 0.000
_refine_ls_shift/su_mean 0.000
_refine_ls_structure_factor_coef Fsqd
_refine_ls_weighting_details 'w=1/[\s^2^(Fo^2^)+(0.0262P)^2^+1.0782P] where P=(Fo^2^+2Fc^2^)/3'
_refine_ls_weighting_scheme calc
_refine_ls_wR_factor_gt 0.0531
_refine_ls_wR_factor_ref 0.0551
_reflns_Friedel_coverage 0.000
_reflns_number_gt 6993
_reflns_number_total 7673
_reflns_threshold_expression 'I > 2\s(I)'
_cod_data_source_file d0dt01031f2.cif
_cod_data_source_block p-1
_cod_depositor_comments 'Adding full bibliography for 7704173--7704176.cif.'
_cod_database_code 7704174
_shelxl_version_number 2014/6
_shelx_space_group_comment
;
The symmetry employed for this shelxl refinement is uniquely defined
by the following loop, which should always be used as a source of
symmetry information in preference to the above space-group names.
They are only intended as comments.
;
_shelx_estimated_absorpt_t_max 0.659
_shelx_estimated_absorpt_t_min 0.582
_olex2_refinement_description
;
1. Fixed Uiso
 At 1.2 times of:
  All C(H) groups, All C(H,H) groups
 At 1.5 times of:
  All C(H,H,H) groups
2.a Ternary CH refined with riding coordinates:
 C21(H21), C18(H18)
2.b Secondary CH2 refined with riding coordinates:
 C38(H38A,H38B), C40(H40A,H40B), C31(H31A,H31B), C39(H39A,H39B), C24(H24A,H24B)
2.c Aromatic/amide H refined with riding coordinates:
 C10(H10), C15(H15), C16(H16), C3(H3), C4(H4), C8(H8), C7(H7), C9(H9),
 C30(H30), C14(H14), C29(H29), C33(H33), C26(H26), C37(H37), C27(H27), C28(H28),
  C36(H36), C34(H34), C35(H35), C2(H2)
2.d Idealised Me refined as rotating group:
 C23(H23A,H23B,H23C), C20(H20A,H20B,H20C), C19(H19A,H19B,H19C), C22(H22A,H22B,
 H22C)
;
_olex2_submission_special_instructions 'No special instructions were received'

loop_
_space_group_symop_operation_xyz
'x, y, z'
'-x, -y, -z'

loop_
_atom_site_label
_atom_site_type_symbol
_atom_site_fract_x
_atom_site_fract_y
_atom_site_fract_z
_atom_site_U_iso_or_equiv
_atom_site_adp_type
_atom_site_occupancy
_atom_site_site_symmetry_order
_atom_site_calc_flag
_atom_site_refinement_flags_posn
_atom_site_refinement_flags_adp
_atom_site_refinement_flags_occupancy
_atom_site_disorder_assembly
_atom_site_disorder_group
Hf1 Hf 0.06002(2) 0.18135(2) 0.24616(2) 0.01618(4) Uani 1 1 d . . . . .
Si1 Si -0.00279(7) 0.45424(7) 0.21927(5) 0.01547(15) Uani 1 1 d . . . . .
C5 C -0.2182(3) 0.1561(3) 0.31369(17) 0.0174(5) Uani 1 1 d . . . . .
N2 N 0.1153(2) 0.3798(2) 0.24163(14) 0.0148(4) Uani 1 1 d . . . . .
C17 C 0.3429(3) 0.4690(2) 0.21078(17) 0.0167(5) Uani 1 1 d . . . . .
N1 N -0.1261(2) 0.2377(2) 0.27882(14) 0.0158(4) Uani 1 1 d . . . . .
C12 C 0.2501(3) 0.4560(2) 0.26925(17) 0.0152(5) Uani 1 1 d . . . . .
C1 C -0.1501(3) 0.3421(3) 0.25258(17) 0.0169(5) Uani 1 1 d . . . . .
C6 C -0.1729(3) 0.0556(3) 0.34757(17) 0.0179(5) Uani 1 1 d . . . . .
C10 C -0.0019(3) -0.0421(3) 0.36655(18) 0.0200(6) Uani 1 1 d . . . . .
H10 H 0.0823 -0.0499 0.3570 0.024 Uiso 1 1 calc R . . . .
C13 C 0.2915(3) 0.5124(3) 0.35765(18) 0.0185(6) Uani 1 1 d . . . . .
C15 C 0.5176(3) 0.5836(3) 0.3290(2) 0.0240(6) Uani 1 1 d . . . . .
H15 H 0.6086 0.6247 0.3495 0.029 Uiso 1 1 calc R . . . .
C38 C -0.0396(3) 0.4841(3) 0.10688(18) 0.0230(6) Uani 1 1 d . . . . .
H38A H 0.0164 0.4523 0.0681 0.028 Uiso 1 1 calc R . . . .
H38B H -0.1334 0.4408 0.0828 0.028 Uiso 1 1 calc R . . . .
C25 C 0.3060(2) 0.0654(3) 0.29075(19) 0.0197(6) Uani 1 1 d . . . . .
C21 C 0.3049(3) 0.4153(3) 0.11486(18) 0.0224(6) Uani 1 1 d . . . . .
H21 H 0.2085 0.3674 0.1044 0.027 Uiso 1 1 calc R . . . .
C16 C 0.4754(3) 0.5332(3) 0.24254(19) 0.0211(6) Uani 1 1 d . . . . .
H16 H 0.5382 0.5426 0.2035 0.025 Uiso 1 1 calc R . . . .
C41 C 0.0260(3) 0.6259(3) 0.27499(18) 0.0228(6) Uani 1 1 d . . . . .
C18 C 0.1940(3) 0.5067(3) 0.42229(17) 0.0207(6) Uani 1 1 d . . . . .
H18 H 0.1033 0.4774 0.3887 0.025 Uiso 1 1 calc R . . . .
C3 C -0.3695(3) 0.2759(3) 0.28918(19) 0.0242(6) Uani 1 1 d . . . . .
H3 H -0.4541 0.2875 0.2911 0.029 Uiso 1 1 calc R . . . .
C4 C -0.3422(3) 0.1727(3) 0.31773(18) 0.0207(6) Uani 1 1 d . . . . .
H4 H -0.4078 0.1134 0.3400 0.025 Uiso 1 1 calc R . . . .
C8 C -0.2017(3) -0.1169(3) 0.42635(18) 0.0238(6) Uani 1 1 d . . . . .
H8 H -0.2541 -0.1735 0.4577 0.029 Uiso 1 1 calc R . . . .
C7 C -0.2499(3) -0.0269(3) 0.39293(19) 0.0231(6) Uani 1 1 d . . . . .
H7 H -0.3355 -0.0221 0.4012 0.028 Uiso 1 1 calc R . . . .
C9 C -0.0770(3) -0.1238(3) 0.41383(18) 0.0223(6) Uani 1 1 d . . . . .
H9 H -0.0429 -0.1840 0.4374 0.027 Uiso 1 1 calc R . . . .
C11 C -0.0452(3) 0.0512(3) 0.33227(17) 0.0179(5) Uani 1 1 d . . . . .
C30 C 0.3149(3) -0.0046(3) 0.2121(2) 0.0261(6) Uani 1 1 d . . . . .
H30 H 0.2955 0.0248 0.1607 0.031 Uiso 1 1 calc R . . . .
C14 C 0.4256(3) 0.5734(3) 0.38567(18) 0.0228(6) Uani 1 1 d . . . . .
H14 H 0.4545 0.6090 0.4451 0.027 Uiso 1 1 calc R . . . .
C29 C 0.3514(3) -0.1165(3) 0.2065(2) 0.0331(8) Uani 1 1 d . . . . .
H29 H 0.3561 -0.1624 0.1517 0.040 Uiso 1 1 calc R . . . .
C32 C -0.0997(3) 0.0514(3) 0.09776(18) 0.0241(6) Uani 1 1 d . . . . .
C33 C -0.1918(3) -0.0411(3) 0.12961(19) 0.0283(7) Uani 1 1 d . . . . .
H33 H -0.1641 -0.1034 0.1549 0.034 Uiso 1 1 calc R . . . .
C23 C 0.3264(3) 0.5234(3) 0.0631(2) 0.0321(7) Uani 1 1 d . . . . .
H23A H 0.2761 0.5813 0.0829 0.048 Uiso 1 1 calc GR . . . .
H23B H 0.2965 0.4866 0.0018 0.048 Uiso 1 1 calc GR . . . .
H23C H 0.4204 0.5714 0.0715 0.048 Uiso 1 1 calc GR . . . .
C40 C -0.0388(3) 0.6835(3) 0.2058(2) 0.0296(7) Uani 1 1 d . . . . .
H40A H -0.1354 0.6594 0.2058 0.035 Uiso 1 1 calc R . . . .
H40B H -0.0033 0.7784 0.2188 0.035 Uiso 1 1 calc R . . . .
C31 C 0.0431(3) 0.0659(3) 0.11512(19) 0.0263(6) Uani 1 1 d . . . . .
H31A H 0.0957 0.1144 0.0763 0.032 Uiso 1 1 calc R . . . .
H31B H 0.0621 -0.0166 0.1159 0.032 Uiso 1 1 calc R . . . .
C39 C -0.0080(3) 0.6309(3) 0.11779(19) 0.0270(7) Uani 1 1 d . . . . .
H39A H 0.0863 0.6700 0.1137 0.032 Uiso 1 1 calc R . . . .
H39B H -0.0617 0.6526 0.0715 0.032 Uiso 1 1 calc R . . . .
C26 C 0.3371(3) 0.0190(3) 0.3650(2) 0.0282(7) Uani 1 1 d . . . . .
H26 H 0.3332 0.0644 0.4201 0.034 Uiso 1 1 calc R . . . .
C20 C 0.2120(3) 0.6390(3) 0.4782(2) 0.0325(7) Uani 1 1 d . . . . .
H20A H 0.2986 0.6687 0.5141 0.049 Uiso 1 1 calc GR . . . .
H20B H 0.1428 0.6320 0.5152 0.049 Uiso 1 1 calc GR . . . .
H20C H 0.2060 0.7006 0.4409 0.049 Uiso 1 1 calc GR . . . .
C24 C 0.2658(3) 0.1850(3) 0.29649(19) 0.0218(6) Uani 1 1 d . . . . .
H24A H 0.3269 0.2434 0.2667 0.026 Uiso 1 1 calc R . . . .
H24B H 0.2831 0.2262 0.3582 0.026 Uiso 1 1 calc R . . . .
C19 C 0.2015(4) 0.4096(3) 0.4799(2) 0.0356(8) Uani 1 1 d . . . . .
H19A H 0.1755 0.3231 0.4446 0.053 Uiso 1 1 calc GR . . . .
H19B H 0.1417 0.4128 0.5229 0.053 Uiso 1 1 calc GR . . . .
H19C H 0.2920 0.4306 0.5092 0.053 Uiso 1 1 calc GR . . . .
C37 C -0.1457(3) 0.1400(3) 0.05887(19) 0.0317(7) Uani 1 1 d . . . . .
H37 H -0.0859 0.2036 0.0360 0.038 Uiso 1 1 calc R . . . .
C27 C 0.3738(3) -0.0937(3) 0.3584(3) 0.0358(8) Uani 1 1 d . . . . .
H27 H 0.3940 -0.1238 0.4093 0.043 Uiso 1 1 calc R . . . .
C28 C 0.3810(3) -0.1613(3) 0.2803(3) 0.0403(9) Uani 1 1 d . . . . .
H28 H 0.4059 -0.2377 0.2767 0.048 Uiso 1 1 calc R . . . .
C36 C -0.2773(4) 0.1351(4) 0.0537(2) 0.0423(9) Uani 1 1 d . . . . .
H36 H -0.3071 0.1946 0.0264 0.051 Uiso 1 1 calc R . . . .
C34 C -0.3229(3) -0.0435(4) 0.1250(2) 0.0376(8) Uani 1 1 d . . . . .
H34 H -0.3833 -0.1066 0.1478 0.045 Uiso 1 1 calc R . . . .
C22 C 0.3791(3) 0.3208(3) 0.0821(2) 0.0335(7) Uani 1 1 d . . . . .
H22A H 0.4734 0.3667 0.0876 0.050 Uiso 1 1 calc GR . . . .
H22B H 0.3448 0.2826 0.0214 0.050 Uiso 1 1 calc GR . . . .
H22C H 0.3663 0.2529 0.1163 0.050 Uiso 1 1 calc GR . . . .
C35 C -0.3661(3) 0.0442(4) 0.0878(2) 0.0442(10) Uani 1 1 d . . . . .
H35 H -0.4557 0.0428 0.0854 0.053 Uiso 1 1 calc R . . . .
C2 C -0.2723(3) 0.3623(3) 0.25770(18) 0.0223(6) Uani 1 1 d . . . . .
H2 H -0.2891 0.4351 0.2397 0.027 Uiso 1 1 calc R . . . .

loop_
_atom_site_aniso_label
_atom_site_aniso_U_11
_atom_site_aniso_U_22
_atom_site_aniso_U_33
_atom_site_aniso_U_23
_atom_site_aniso_U_13
_atom_site_aniso_U_12
Hf1 0.01463(6) 0.01648(6) 0.01926(6) 0.00391(4) 0.00466(4) 0.00661(4)
Si1 0.0154(3) 0.0177(4) 0.0156(4) 0.0050(3) 0.0027(3) 0.0075(3)
C5 0.0161(13) 0.0192(13) 0.0147(13) -0.0003(11) 0.0012(10) 0.0041(11)
N2 0.0126(10) 0.0154(11) 0.0162(11) 0.0033(9) 0.0016(8) 0.0036(9)
C17 0.0174(13) 0.0144(13) 0.0221(14) 0.0068(11) 0.0049(11) 0.0085(11)
N1 0.0126(10) 0.0198(11) 0.0143(11) 0.0002(9) 0.0025(8) 0.0052(9)
C12 0.0179(13) 0.0102(12) 0.0201(13) 0.0061(10) 0.0018(10) 0.0068(10)
C1 0.0147(12) 0.0201(14) 0.0156(13) 0.0025(11) 0.0010(10) 0.0058(11)
C6 0.0166(13) 0.0171(13) 0.0169(13) 0.0000(11) 0.0005(10) 0.0028(11)
C10 0.0196(13) 0.0163(13) 0.0232(14) 0.0028(11) 0.0020(11) 0.0047(11)
C13 0.0196(13) 0.0153(13) 0.0215(14) 0.0067(11) 0.0005(11) 0.0057(11)
C15 0.0160(13) 0.0198(14) 0.0352(17) 0.0057(13) -0.0022(12) 0.0057(12)
C38 0.0279(15) 0.0265(15) 0.0188(14) 0.0074(12) 0.0029(12) 0.0134(13)
C25 0.0095(12) 0.0192(14) 0.0329(16) 0.0099(12) 0.0071(11) 0.0044(11)
C21 0.0189(14) 0.0263(15) 0.0220(14) 0.0045(12) 0.0064(11) 0.0057(12)
C16 0.0168(13) 0.0190(14) 0.0303(16) 0.0079(12) 0.0048(11) 0.0076(11)
C41 0.0310(16) 0.0175(14) 0.0231(15) 0.0045(12) 0.0020(12) 0.0126(12)
C18 0.0249(14) 0.0211(14) 0.0158(13) 0.0033(11) 0.0013(11) 0.0071(12)
C3 0.0140(13) 0.0303(16) 0.0290(16) 0.0024(13) 0.0017(11) 0.0098(12)
C4 0.0149(13) 0.0249(15) 0.0212(14) 0.0025(12) 0.0043(11) 0.0046(12)
C8 0.0255(15) 0.0211(15) 0.0224(15) 0.0055(12) 0.0085(12) 0.0008(12)
C7 0.0191(14) 0.0236(15) 0.0256(15) 0.0044(12) 0.0066(11) 0.0039(12)
C9 0.0283(15) 0.0159(13) 0.0234(15) 0.0057(11) 0.0039(12) 0.0067(12)
C11 0.0163(13) 0.0170(13) 0.0189(13) 0.0019(11) 0.0020(10) 0.0040(11)
C30 0.0180(14) 0.0236(15) 0.0372(18) 0.0062(13) 0.0036(12) 0.0068(12)
C14 0.0242(15) 0.0215(14) 0.0210(14) 0.0028(12) -0.0045(11) 0.0073(12)
C29 0.0219(15) 0.0218(16) 0.056(2) -0.0006(15) 0.0104(14) 0.0092(13)
C32 0.0275(15) 0.0250(15) 0.0162(14) -0.0056(12) 0.0004(11) 0.0081(13)
C33 0.0300(16) 0.0275(16) 0.0222(15) -0.0039(13) -0.0011(12) 0.0063(14)
C23 0.0294(16) 0.046(2) 0.0268(16) 0.0143(15) 0.0072(13) 0.0161(15)
C40 0.0415(18) 0.0231(15) 0.0311(17) 0.0098(13) 0.0054(14) 0.0182(14)
C31 0.0223(15) 0.0279(16) 0.0261(16) -0.0038(13) 0.0040(12) 0.0079(13)
C39 0.0328(17) 0.0248(15) 0.0257(16) 0.0113(13) 0.0020(13) 0.0094(13)
C26 0.0176(14) 0.0335(17) 0.0386(18) 0.0184(14) 0.0079(13) 0.0086(13)
C20 0.0391(18) 0.0307(17) 0.0241(16) -0.0021(13) 0.0075(14) 0.0076(15)
C24 0.0178(13) 0.0208(14) 0.0289(16) 0.0057(12) 0.0057(11) 0.0080(12)
C19 0.048(2) 0.0401(19) 0.0290(17) 0.0180(15) 0.0162(15) 0.0206(17)
C37 0.0429(19) 0.0327(17) 0.0187(15) -0.0003(13) 0.0008(13) 0.0139(15)
C27 0.0191(15) 0.0340(18) 0.062(2) 0.0315(18) 0.0093(15) 0.0073(14)
C28 0.0210(16) 0.0209(16) 0.084(3) 0.0173(18) 0.0087(17) 0.0098(14)
C36 0.050(2) 0.053(2) 0.0287(18) -0.0014(17) -0.0085(16) 0.032(2)
C34 0.0264(17) 0.048(2) 0.0280(17) -0.0034(16) 0.0011(13) 0.0011(16)
C22 0.0372(18) 0.0389(19) 0.0280(17) 0.0031(14) 0.0118(14) 0.0166(16)
C35 0.0294(18) 0.069(3) 0.0312(19) -0.0103(18) -0.0037(15) 0.0237(19)
C2 0.0184(14) 0.0241(15) 0.0263(15) 0.0076(12) 0.0014(11) 0.0085(12)

loop_
_atom_type_symbol
_atom_type_description
_atom_type_scat_dispersion_real
_atom_type_scat_dispersion_imag
_atom_type_scat_source
C C 0.0033 0.0016 'International Tables Vol C Tables 4.2.6.8 and 6.1.1.4'
H H 0.0000 0.0000 'International Tables Vol C Tables 4.2.6.8 and 6.1.1.4'
Hf Hf -0.5830 6.1852 'International Tables Vol C Tables 4.2.6.8 and 6.1.1.4'
N N 0.0061 0.0033 'International Tables Vol C Tables 4.2.6.8 and 6.1.1.4'
Si Si 0.0817 0.0704 'International Tables Vol C Tables 4.2.6.8 and 6.1.1.4'

loop_
_geom_angle_atom_site_label_1
_geom_angle_atom_site_label_2
_geom_angle_atom_site_label_3
_geom_angle
_geom_angle_site_symmetry_1
_geom_angle_site_symmetry_3
_geom_angle_publ_flag
N2 Hf1 N1 77.46(8) . . ?
N2 Hf1 C11 137.30(9) . . ?
N2 Hf1 C32 108.17(9) . . ?
N2 Hf1 C31 110.15(10) . . ?
N2 Hf1 C24 94.04(9) . . ?
N1 Hf1 C32 83.07(8) . . ?
C11 Hf1 N1 70.93(9) . . ?
C11 Hf1 C32 95.90(9) . . ?
C31 Hf1 N1 115.99(9) . . ?
C31 Hf1 C11 109.20(11) . . ?
C31 Hf1 C32 33.14(9) . . ?
C31 Hf1 C24 98.13(11) . . ?
C24 Hf1 N1 145.77(9) . . ?
C24 Hf1 C11 96.23(10) . . ?
C24 Hf1 C32 130.64(10) . . ?
N2 Si1 C1 100.15(11) . . ?
N2 Si1 C38 120.01(12) . . ?
N2 Si1 C41 118.68(12) . . ?
C1 Si1 C38 112.05(13) . . ?
C1 Si1 C41 111.25(13) . . ?
C38 Si1 C41 95.25(13) . . ?
N1 C5 C6 114.5(2) . . ?
N1 C5 C4 120.3(2) . . ?
C4 C5 C6 125.2(3) . . ?
Si1 N2 Hf1 120.70(11) . . ?
C12 N2 Hf1 119.16(15) . . ?
C12 N2 Si1 119.56(17) . . ?
C12 C17 C21 122.8(2) . . ?
C16 C17 C12 118.7(3) . . ?
C16 C17 C21 118.5(2) . . ?
C5 N1 Hf1 118.72(17) . . ?
C5 N1 C1 120.7(2) . . ?
C1 N1 Hf1 119.96(17) . . ?
C17 C12 N2 120.9(2) . . ?
C17 C12 C13 119.9(2) . . ?
C13 C12 N2 119.0(2) . . ?
N1 C1 Si1 114.08(18) . . ?
N1 C1 C2 120.0(2) . . ?
C2 C1 Si1 125.8(2) . . ?
C7 C6 C5 121.7(2) . . ?
C7 C6 C11 122.3(3) . . ?
C11 C6 C5 116.0(2) . . ?
C9 C10 H10 118.6 . . ?
C9 C10 C11 122.8(3) . . ?
C11 C10 H10 118.6 . . ?
C12 C13 C18 121.8(2) . . ?
C14 C13 C12 118.6(3) . . ?
C14 C13 C18 119.6(2) . . ?
C16 C15 H15 120.4 . . ?
C16 C15 C14 119.1(3) . . ?
C14 C15 H15 120.4 . . ?
Si1 C38 H38A 110.8 . . ?
Si1 C38 H38B 110.8 . . ?
H38A C38 H38B 108.9 . . ?
C39 C38 Si1 104.83(19) . . ?
C39 C38 H38A 110.8 . . ?
C39 C38 H38B 110.8 . . ?
C30 C25 C26 117.0(3) . . ?
C30 C25 C24 121.7(3) . . ?
C26 C25 C24 121.3(3) . . ?
C17 C21 H21 107.7 . . ?
C17 C21 C23 111.0(2) . . ?
C17 C21 C22 112.7(2) . . ?
C23 C21 H21 107.7 . . ?
C23 C21 C22 109.9(2) . . ?
C22 C21 H21 107.7 . . ?
C17 C16 H16 119.1 . . ?
C15 C16 C17 121.9(3) . . ?
C15 C16 H16 119.1 . . ?
C40 C41 Si1 103.05(19) . . ?
C13 C18 H18 107.5 . . ?
C13 C18 C20 112.4(2) . . ?
C13 C18 C19 111.9(2) . . ?
C20 C18 H18 107.5 . . ?
C19 C18 H18 107.5 . . ?
C19 C18 C20 109.9(2) . . ?
C4 C3 H3 120.2 . . ?
C4 C3 C2 119.5(3) . . ?
C2 C3 H3 120.2 . . ?
C5 C4 H4 120.2 . . ?
C3 C4 C5 119.6(3) . . ?
C3 C4 H4 120.2 . . ?
C7 C8 H8 120.1 . . ?
C9 C8 H8 120.1 . . ?
C9 C8 C7 119.9(3) . . ?
C6 C7 C8 119.9(3) . . ?
C6 C7 H7 120.1 . . ?
C8 C7 H7 120.1 . . ?
C10 C9 H9 120.2 . . ?
C8 C9 C10 119.6(3) . . ?
C8 C9 H9 120.2 . . ?
C6 C11 Hf1 117.61(19) . . ?
C10 C11 Hf1 126.6(2) . . ?
C10 C11 C6 115.5(2) . . ?
C25 C30 H30 119.1 . . ?
C25 C30 C29 121.8(3) . . ?
C29 C30 H30 119.1 . . ?
C13 C14 H14 119.1 . . ?
C15 C14 C13 121.7(3) . . ?
C15 C14 H14 119.1 . . ?
C30 C29 H29 119.8 . . ?
C28 C29 C30 120.4(3) . . ?
C28 C29 H29 119.8 . . ?
C33 C32 Hf1 100.17(18) . . ?
C33 C32 C31 120.6(3) . . ?
C33 C32 C37 117.5(3) . . ?
C31 C32 Hf1 55.28(14) . . ?
C37 C32 Hf1 107.90(19) . . ?
C37 C32 C31 121.4(3) . . ?
C32 C33 H33 119.4 . . ?
C34 C33 C32 121.3(3) . . ?
C34 C33 H33 119.4 . . ?
C21 C23 H23A 109.5 . . ?
C21 C23 H23B 109.5 . . ?
C21 C23 H23C 109.5 . . ?
H23A C23 H23B 109.5 . . ?
H23A C23 H23C 109.5 . . ?
H23B C23 H23C 109.5 . . ?
C41 C40 H40A 110.0 . . ?
C41 C40 H40B 110.0 . . ?
H40A C40 H40B 108.4 . . ?
C39 C40 C41 108.3(2) . . ?
C39 C40 H40A 110.0 . . ?
C39 C40 H40B 110.0 . . ?
Hf1 C31 H31A 113.4 . . ?
Hf1 C31 H31B 113.4 . . ?
C32 C31 Hf1 91.58(17) . . ?
C32 C31 H31A 113.4 . . ?
C32 C31 H31B 113.4 . . ?
H31A C31 H31B 110.7 . . ?
C38 C39 H39A 109.9 . . ?
C38 C39 H39B 109.9 . . ?
C40 C39 C38 108.9(2) . . ?
C40 C39 H39A 109.9 . . ?
C40 C39 H39B 109.9 . . ?
H39A C39 H39B 108.3 . . ?
C25 C26 H26 119.7 . . ?
C27 C26 C25 120.5(3) . . ?
C27 C26 H26 119.7 . . ?
C18 C20 H20A 109.5 . . ?
C18 C20 H20B 109.5 . . ?
C18 C20 H20C 109.5 . . ?
H20A C20 H20B 109.5 . . ?
H20A C20 H20C 109.5 . . ?
H20B C20 H20C 109.5 . . ?
Hf1 C24 H24A 106.8 . . ?
Hf1 C24 H24B 106.8 . . ?
C25 C24 Hf1 121.97(19) . . ?
C25 C24 H24A 106.8 . . ?
C25 C24 H24B 106.8 . . ?
H24A C24 H24B 106.7 . . ?
C18 C19 H19A 109.5 . . ?
C18 C19 H19B 109.5 . . ?
C18 C19 H19C 109.5 . . ?
H19A C19 H19B 109.5 . . ?
H19A C19 H19C 109.5 . . ?
H19B C19 H19C 109.5 . . ?
C32 C37 H37 119.7 . . ?
C36 C37 C32 120.5(3) . . ?
C36 C37 H37 119.7 . . ?
C26 C27 H27 119.3 . . ?
C28 C27 C26 121.4(3) . . ?
C28 C27 H27 119.3 . . ?
C29 C28 H28 120.6 . . ?
C27 C28 C29 118.8(3) . . ?
C27 C28 H28 120.6 . . ?
C37 C36 H36 119.6 . . ?
C37 C36 C35 120.8(3) . . ?
C35 C36 H36 119.6 . . ?
C33 C34 H34 119.7 . . ?
C35 C34 C33 120.6(3) . . ?
C35 C34 H34 119.7 . . ?
C21 C22 H22A 109.5 . . ?
C21 C22 H22B 109.5 . . ?
C21 C22 H22C 109.5 . . ?
H22A C22 H22B 109.5 . . ?
H22A C22 H22C 109.5 . . ?
H22B C22 H22C 109.5 . . ?
C36 C35 H35 120.4 . . ?
C34 C35 C36 119.2(3) . . ?
C34 C35 H35 120.4 . . ?
C1 C2 H2 120.1 . . ?
C3 C2 C1 119.7(3) . . ?
C3 C2 H2 120.2 . . ?

loop_
_geom_bond_atom_site_label_1
_geom_bond_atom_site_label_2
_geom_bond_distance
_geom_bond_site_symmetry_2
_geom_bond_publ_flag
Hf1 N2 2.119(2) . ?
Hf1 N1 2.323(2) . ?
Hf1 C11 2.277(3) . ?
Hf1 C32 2.710(3) . ?
Hf1 C31 2.228(3) . ?
Hf1 C24 2.254(3) . ?
Si1 N2 1.728(2) . ?
Si1 C1 1.884(3) . ?
Si1 C38 1.890(3) . ?
Si1 C41 1.892(3) . ?
C5 N1 1.357(3) . ?
C5 C6 1.482(4) . ?
C5 C4 1.393(4) . ?
N2 C12 1.435(3) . ?
C17 C12 1.412(4) . ?
C17 C21 1.518(4) . ?
C17 C16 1.396(4) . ?
N1 C1 1.366(3) . ?
C12 C13 1.418(4) . ?
C1 C2 1.393(4) . ?
C6 C7 1.385(4) . ?
C6 C11 1.419(4) . ?
C10 H10 0.9500 . ?
C10 C9 1.391(4) . ?
C10 C11 1.404(4) . ?
C13 C18 1.524(4) . ?
C13 C14 1.395(4) . ?
C15 H15 0.9500 . ?
C15 C16 1.380(4) . ?
C15 C14 1.385(4) . ?
C38 H38A 0.9900 . ?
C38 H38B 0.9900 . ?
C38 C39 1.539(4) . ?
C25 C30 1.389(4) . ?
C25 C26 1.404(4) . ?
C25 C24 1.494(4) . ?
C21 H21 1.0000 . ?
C21 C23 1.528(4) . ?
C21 C22 1.538(4) . ?
C16 H16 0.9500 . ?
C41 C40 1.553(4) . ?
C18 H18 1.0000 . ?
C18 C20 1.539(4) . ?
C18 C19 1.528(4) . ?
C3 H3 0.9500 . ?
C3 C4 1.383(4) . ?
C3 C2 1.387(4) . ?
C4 H4 0.9500 . ?
C8 H8 0.9500 . ?
C8 C7 1.392(4) . ?
C8 C9 1.385(4) . ?
C7 H7 0.9500 . ?
C9 H9 0.9500 . ?
C30 H30 0.9500 . ?
C30 C29 1.390(4) . ?
C14 H14 0.9500 . ?
C29 H29 0.9500 . ?
C29 C28 1.384(5) . ?
C32 C33 1.398(4) . ?
C32 C31 1.482(4) . ?
C32 C37 1.408(4) . ?
C33 H33 0.9500 . ?
C33 C34 1.387(4) . ?
C23 H23A 0.9800 . ?
C23 H23B 0.9800 . ?
C23 H23C 0.9800 . ?
C40 H40A 0.9900 . ?
C40 H40B 0.9900 . ?
C40 C39 1.530(4) . ?
C31 H31A 0.9900 . ?
C31 H31B 0.9900 . ?
C39 H39A 0.9900 . ?
C39 H39B 0.9900 . ?
C26 H26 0.9500 . ?
C26 C27 1.398(4) . ?
C20 H20A 0.9800 . ?
C20 H20B 0.9800 . ?
C20 H20C 0.9800 . ?
C24 H24A 0.9900 . ?
C24 H24B 0.9900 . ?
C19 H19A 0.9800 . ?
C19 H19B 0.9800 . ?
C19 H19C 0.9800 . ?
C37 H37 0.9500 . ?
C37 C36 1.385(5) . ?
C27 H27 0.9500 . ?
C27 C28 1.365(5) . ?
C28 H28 0.9500 . ?
C36 H36 0.9500 . ?
C36 C35 1.388(6) . ?
C34 H34 0.9500 . ?
C34 C35 1.371(5) . ?
C22 H22A 0.9800 . ?
C22 H22B 0.9800 . ?
C22 H22C 0.9800 . ?
C35 H35 0.9500 . ?
C2 H2 0.9500 . ?

loop_
_geom_torsion_atom_site_label_1
_geom_torsion_atom_site_label_2
_geom_torsion_atom_site_label_3
_geom_torsion_atom_site_label_4
_geom_torsion
_geom_torsion_site_symmetry_1
_geom_torsion_site_symmetry_2
_geom_torsion_site_symmetry_3
_geom_torsion_site_symmetry_4
_geom_torsion_publ_flag
Hf1 N2 C12 C17 88.9(2) . . . . ?
Hf1 N2 C12 C13 -87.4(2) . . . . ?
Hf1 N1 C1 Si1 -16.3(3) . . . . ?
Hf1 N1 C1 C2 168.1(2) . . . . ?
Hf1 C32 C33 C34 114.9(3) . . . . ?
Hf1 C32 C37 C36 -111.5(3) . . . . ?
Si1 N2 C12 C17 -99.8(2) . . . . ?
Si1 N2 C12 C13 83.9(3) . . . . ?
Si1 C1 C2 C3 -175.4(2) . . . . ?
Si1 C38 C39 C40 -32.5(3) . . . . ?
Si1 C41 C40 C39 -39.5(3) . . . . ?
C5 N1 C1 Si1 172.62(19) . . . . ?
C5 N1 C1 C2 -3.1(4) . . . . ?
C5 C6 C7 C8 -177.7(3) . . . . ?
C5 C6 C11 Hf1 -6.8(3) . . . . ?
C5 C6 C11 C10 178.4(2) . . . . ?
N2 Si1 C1 N1 -3.0(2) . . . . ?
N2 Si1 C1 C2 172.4(2) . . . . ?
N2 Si1 C38 C39 -119.73(19) . . . . ?
N2 Si1 C41 C40 146.17(18) . . . . ?
N2 C12 C13 C18 -6.9(4) . . . . ?
N2 C12 C13 C14 172.5(2) . . . . ?
C17 C12 C13 C18 176.9(2) . . . . ?
C17 C12 C13 C14 -3.7(4) . . . . ?
N1 C5 C6 C7 173.4(2) . . . . ?
N1 C5 C6 C11 -5.4(3) . . . . ?
N1 C5 C4 C3 -2.6(4) . . . . ?
N1 C1 C2 C3 -0.2(4) . . . . ?
C12 C17 C21 C23 113.8(3) . . . . ?
C12 C17 C21 C22 -122.3(3) . . . . ?
C12 C17 C16 C15 0.2(4) . . . . ?
C12 C13 C18 C20 -130.8(3) . . . . ?
C12 C13 C18 C19 104.9(3) . . . . ?
C12 C13 C14 C15 2.1(4) . . . . ?
C1 Si1 N2 Hf1 23.46(15) . . . . ?
C1 Si1 N2 C12 -147.7(2) . . . . ?
C1 Si1 C38 C39 123.3(2) . . . . ?
C1 Si1 C41 C40 -98.5(2) . . . . ?
C6 C5 N1 Hf1 15.0(3) . . . . ?
C6 C5 N1 C1 -173.7(2) . . . . ?
C6 C5 C4 C3 175.4(3) . . . . ?
C38 Si1 N2 Hf1 -99.48(16) . . . . ?
C38 Si1 N2 C12 89.3(2) . . . . ?
C38 Si1 C1 N1 125.3(2) . . . . ?
C38 Si1 C1 C2 -59.3(3) . . . . ?
C38 Si1 C41 C40 17.6(2) . . . . ?
C25 C30 C29 C28 -0.3(5) . . . . ?
C25 C26 C27 C28 0.3(5) . . . . ?
C21 C17 C12 N2 6.1(4) . . . . ?
C21 C17 C12 C13 -177.7(2) . . . . ?
C21 C17 C16 C15 -179.4(2) . . . . ?
C16 C17 C12 N2 -173.6(2) . . . . ?
C16 C17 C12 C13 2.6(4) . . . . ?
C16 C17 C21 C23 -66.5(3) . . . . ?
C16 C17 C21 C22 57.3(3) . . . . ?
C16 C15 C14 C13 0.7(4) . . . . ?
C41 Si1 N2 Hf1 144.63(13) . . . . ?
C41 Si1 N2 C12 -26.5(2) . . . . ?
C41 Si1 C1 N1 -129.4(2) . . . . ?
C41 Si1 C1 C2 46.0(3) . . . . ?
C41 Si1 C38 C39 7.8(2) . . . . ?
C41 C40 C39 C38 48.8(3) . . . . ?
C18 C13 C14 C15 -178.5(3) . . . . ?
C4 C5 N1 Hf1 -166.74(19) . . . . ?
C4 C5 N1 C1 4.5(4) . . . . ?
C4 C5 C6 C7 -4.8(4) . . . . ?
C4 C5 C6 C11 176.5(3) . . . . ?
C4 C3 C2 C1 2.1(4) . . . . ?
C7 C6 C11 Hf1 174.5(2) . . . . ?
C7 C6 C11 C10 -0.3(4) . . . . ?
C7 C8 C9 C10 -1.2(4) . . . . ?
C9 C10 C11 Hf1 -175.4(2) . . . . ?
C9 C10 C11 C6 -1.2(4) . . . . ?
C9 C8 C7 C6 -0.2(4) . . . . ?
C11 C6 C7 C8 1.0(4) . . . . ?
C11 C10 C9 C8 1.9(4) . . . . ?
C30 C25 C26 C27 -0.7(4) . . . . ?
C30 C25 C24 Hf1 67.6(3) . . . . ?
C30 C29 C28 C27 -0.1(5) . . . . ?
C14 C13 C18 C20 49.8(3) . . . . ?
C14 C13 C18 C19 -74.5(3) . . . . ?
C14 C15 C16 C17 -1.9(4) . . . . ?
C32 C33 C34 C35 0.9(5) . . . . ?
C32 C37 C36 C35 1.0(5) . . . . ?
C33 C32 C31 Hf1 -80.8(3) . . . . ?
C33 C32 C37 C36 0.6(4) . . . . ?
C33 C34 C35 C36 0.7(5) . . . . ?
C31 C32 C33 C34 170.4(3) . . . . ?
C31 C32 C37 C36 -171.3(3) . . . . ?
C26 C25 C30 C29 0.7(4) . . . . ?
C26 C25 C24 Hf1 -112.7(3) . . . . ?
C26 C27 C28 C29 0.1(5) . . . . ?
C24 C25 C30 C29 -179.5(3) . . . . ?
C24 C25 C26 C27 179.6(3) . . . . ?
C37 C32 C33 C34 -1.6(4) . . . . ?
C37 C32 C31 Hf1 90.9(3) . . . . ?
C37 C36 C35 C34 -1.7(5) . . . . ?
C2 C3 C4 C5 -0.7(4) . . . . ?
